data_7221933
loop_
_publ_author_name
'Zhang, Jianlong'
'Chen, Zhi-Hua'
'Xu, Jun'
'Li, Juan'
'Tan, Ya-Fang'
'Zhou, Ju-Hua'
'Ye, Wen-Cai'
'Tian, Hai-Yan'
'Jiang, Renwang'

_publ_section_title
;
 New structures, chemotaxonomic significance and COX-2 inhibitory
 activities of cassane-type diterpenoids from the seeds of Caesalpinia
 minax
;
_journal_name_full 'RSC Adv.'
_journal_paper_doi 10.1039/C5RA14221K
_journal_year 2015
_chemical_absolute_configuration rm
_chemical_formula_sum 'C23 H30 O8'
_chemical_formula_weight 434.47
_chemical_name_systematic
; 
 ? 
;
_space_group_IT_number 19
_symmetry_cell_setting orthorhombic
_symmetry_space_group_name_Hall 'P 2ac 2ab'
_symmetry_space_group_name_H-M 'P 21 21 21'
_atom_sites_solution_hydrogens geom
_atom_sites_solution_primary direct
_atom_sites_solution_secondary difmap
_audit_creation_method SHELXL-97
_audit_update_record
;
2015-03-31 deposited with the CCDC.
2015-08-28 downloaded from the CCDC.
;
_cell_angle_alpha 90.00
_cell_angle_beta 90.00
_cell_angle_gamma 90.00
_cell_formula_units_Z 4
_cell_length_a 7.6369(3)
_cell_length_b 9.8408(4)
_cell_length_c 28.3369(12)
_cell_measurement_reflns_used 2630
_cell_measurement_temperature 173(2)
_cell_measurement_theta_max 60.7236
_cell_measurement_theta_min 3.1165
_cell_volume 2129.61(15)
_computing_cell_refinement 'CrysAlis PRO '
_computing_data_collection 'CrysAlis PRO '
_computing_data_reduction 'CrysAlis PRO'
_computing_molecular_graphics 'XP (Sheldrick, 2008)'
_computing_publication_material 'XP (Sheldrick, 2008)'
_computing_structure_refinement 'SHELXL-97 (Sheldrick, 1997)'
_computing_structure_solution 'SHELXS-97 (Sheldrick, 1990)'
_diffrn_ambient_temperature 173(2)
_diffrn_detector_area_resol_mean 16.0288
_diffrn_measured_fraction_theta_full 0.995
_diffrn_measured_fraction_theta_max 0.995
_diffrn_measurement_device_type 'Xcalibur, Sapphire3, Gemini ultra'
_diffrn_measurement_method '\w scans'
_diffrn_radiation_monochromator mirror
_diffrn_radiation_source 'Enhance Ultra (Cu) X-ray Source'
_diffrn_radiation_type 'Cu K\a'
_diffrn_radiation_wavelength 1.54184
_diffrn_reflns_av_R_equivalents 0.0217
_diffrn_reflns_av_sigmaI/netI 0.0252
_diffrn_reflns_limit_h_max 8
_diffrn_reflns_limit_h_min -7
_diffrn_reflns_limit_k_max 11
_diffrn_reflns_limit_k_min -10
_diffrn_reflns_limit_l_max 24
_diffrn_reflns_limit_l_min -32
_diffrn_reflns_number 5787
_diffrn_reflns_theta_full 60.81
_diffrn_reflns_theta_max 60.81
_diffrn_reflns_theta_min 3.12
_diffrn_standards_decay_% 0
_diffrn_standards_number 0
_exptl_absorpt_coefficient_mu 0.849
_exptl_absorpt_correction_T_max 1.00000
_exptl_absorpt_correction_T_min 0.57019
_exptl_absorpt_correction_type multi-scan
_exptl_absorpt_process_details 'SADABS (Sheldrick, 2004)'
_exptl_crystal_colour colorless
_exptl_crystal_density_diffrn 1.355
_exptl_crystal_density_method 'not measured'
_exptl_crystal_description block
_exptl_crystal_F_000 928
_exptl_crystal_size_max 0.45
_exptl_crystal_size_mid 0.31
_exptl_crystal_size_min 0.22
_refine_diff_density_max 0.122
_refine_diff_density_min -0.105
_refine_diff_density_rms 0.028
_refine_ls_abs_structure_details 'Flack H D (1983), Acta Cryst. A39, 876-881'
_refine_ls_abs_structure_Flack 0.1(2)
_refine_ls_extinction_method none
_refine_ls_goodness_of_fit_ref 1.067
_refine_ls_hydrogen_treatment constr
_refine_ls_matrix_type full
_refine_ls_number_parameters 287
_refine_ls_number_reflns 2860
_refine_ls_number_restraints 0
_refine_ls_restrained_S_all 1.067
_refine_ls_R_factor_all 0.0370
_refine_ls_R_factor_gt 0.0335
_refine_ls_shift/su_max 0.000
_refine_ls_shift/su_mean 0.000
_refine_ls_structure_factor_coef Fsqd
_refine_ls_weighting_details 'calc w=1/[\s^2^(Fo^2^)+(0.0478P)^2^+0.1940P] where P=(Fo^2^+2Fc^2^)/3'
_refine_ls_weighting_scheme calc
_refine_ls_wR_factor_gt 0.0853
_refine_ls_wR_factor_ref 0.0891
_reflns_number_gt 2654
_reflns_number_total 2860
_reflns_threshold_expression >2sigma(I)
_cod_data_source_file c5ra14221k2.cif
_cod_data_source_block caesalmin_I
_cod_original_sg_symbol_H-M 'P21 21 21'
_cod_database_code 7221933

loop_
_symmetry_equiv_pos_as_xyz
'x, y, z'
'-x+1/2, -y, z+1/2'
'-x, y+1/2, -z+1/2'
'x+1/2, -y+1/2, -z'

loop_
_atom_site_label
_atom_site_type_symbol
_atom_site_fract_x
_atom_site_fract_y
_atom_site_fract_z
_atom_site_U_iso_or_equiv
_atom_site_adp_type
_atom_site_occupancy
_atom_site_symmetry_multiplicity
_atom_site_calc_flag
_atom_site_refinement_flags
O1 O 1.0059(2) 0.34963(13) 0.11919(5) 0.0481(4) Uani 1 1 d .
O2 O 1.0913(3) 0.47970(18) 0.18000(6) 0.0739(5) Uani 1 1 d .
O3 O 0.98622(19) 0.10363(14) 0.07141(5) 0.0451(3) Uani 1 1 d .
H3 H 1.0195 0.1820 0.0753 0.068 Uiso 1 1 calc R
O4 O 0.8065(2) -0.14330(14) 0.05936(5) 0.0518(4) Uani 1 1 d .
O5 O 0.5735(3) -0.2658(2) 0.08177(8) 0.0899(6) Uani 1 1 d .
O6 O 0.9450(3) -0.26983(15) 0.13497(7) 0.0737(5) Uani 1 1 d .
H6 H 1.0125 -0.2998 0.1549 0.111 Uiso 1 1 calc R
O7 O 1.2516(3) -0.21871(19) 0.18344(8) 0.0900(7) Uani 1 1 d .
O8 O 1.3006(3) 0.16512(18) 0.27293(6) 0.0748(5) Uani 1 1 d .
C1 C 0.8452(3) 0.3062(2) 0.14336(7) 0.0485(5) Uani 1 1 d .
H1 H 0.8431 0.3457 0.1751 0.058 Uiso 1 1 calc R
C2 C 0.6948(3) 0.3631(2) 0.11522(8) 0.0584(6) Uani 1 1 d .
H2A H 0.7083 0.4608 0.1124 0.070 Uiso 1 1 calc R
H2B H 0.5859 0.3454 0.1317 0.070 Uiso 1 1 calc R
C3 C 0.6865(4) 0.3003(2) 0.06626(8) 0.0583(6) Uani 1 1 d .
H3A H 0.7909 0.3263 0.0490 0.070 Uiso 1 1 calc R
H3B H 0.5865 0.3381 0.0497 0.070 Uiso 1 1 calc R
C4 C 0.6714(3) 0.1433(2) 0.06567(8) 0.0518(5) Uani 1 1 d .
C5 C 0.8247(3) 0.0827(2) 0.09656(7) 0.0423(5) Uani 1 1 d .
C6 C 0.8162(3) -0.0730(2) 0.10411(7) 0.0440(5) Uani 1 1 d .
H6A H 0.7131 -0.0955 0.1231 0.053 Uiso 1 1 calc R
C7 C 0.9786(3) -0.12773(19) 0.12799(8) 0.0496(5) Uani 1 1 d .
H7 H 1.0792 -0.1168 0.1069 0.059 Uiso 1 1 calc R
C8 C 1.0178(3) -0.05818(19) 0.17504(7) 0.0460(5) Uani 1 1 d .
H8 H 0.9254 -0.0850 0.1972 0.055 Uiso 1 1 calc R
C9 C 1.0121(3) 0.0991(2) 0.17087(6) 0.0429(5) Uani 1 1 d .
H9 H 1.1091 0.1262 0.1503 0.052 Uiso 1 1 calc R
C10 C 0.8415(3) 0.1490(2) 0.14744(7) 0.0438(5) Uani 1 1 d .
C11 C 1.0463(3) 0.1631(2) 0.21977(7) 0.0569(6) Uani 1 1 d .
H11A H 1.0624 0.2605 0.2166 0.068 Uiso 1 1 calc R
H11B H 0.9470 0.1471 0.2404 0.068 Uiso 1 1 calc R
C12 C 1.2041(4) 0.1012(2) 0.23973(7) 0.0565(6) Uani 1 1 d .
C13 C 1.2742(3) -0.0228(2) 0.22967(8) 0.0545(6) Uani 1 1 d .
C14 C 1.1906(3) -0.1090(2) 0.19510(8) 0.0557(6) Uani 1 1 d .
C15 C 1.4257(4) -0.0367(3) 0.25926(9) 0.0664(7) Uani 1 1 d .
H15 H 1.5016 -0.1105 0.2605 0.080 Uiso 1 1 calc R
C16 C 1.4357(4) 0.0769(3) 0.28445(10) 0.0772(8) Uani 1 1 d .
H16 H 1.5218 0.0949 0.3068 0.093 Uiso 1 1 calc R
C18 C 0.4855(3) 0.1007(3) 0.08016(10) 0.0688(7) Uani 1 1 d .
H18A H 0.4052 0.1225 0.0552 0.103 Uiso 1 1 calc R
H18B H 0.4522 0.1485 0.1083 0.103 Uiso 1 1 calc R
H18C H 0.4830 0.0047 0.0860 0.103 Uiso 1 1 calc R
C19 C 0.6921(4) 0.1027(3) 0.01314(8) 0.0652(7) Uani 1 1 d .
H19A H 0.6246 0.1633 -0.0062 0.098 Uiso 1 1 calc R
H19B H 0.6511 0.0113 0.0087 0.098 Uiso 1 1 calc R
H19C H 0.8132 0.1082 0.0043 0.098 Uiso 1 1 calc R
C20 C 0.6855(3) 0.1155(2) 0.18007(8) 0.0568(6) Uani 1 1 d .
H20A H 0.6837 0.0197 0.1864 0.085 Uiso 1 1 calc R
H20B H 0.5782 0.1415 0.1649 0.085 Uiso 1 1 calc R
H20C H 0.6976 0.1645 0.2092 0.085 Uiso 1 1 calc R
C21 C 1.1102(3) 0.4429(2) 0.13981(8) 0.0506(6) Uani 1 1 d .
C22 C 1.2429(3) 0.4954(3) 0.10676(9) 0.0637(7) Uani 1 1 d .
H22A H 1.1866 0.5485 0.0827 0.096 Uiso 1 1 calc R
H22B H 1.3036 0.4206 0.0924 0.096 Uiso 1 1 calc R
H22C H 1.3249 0.5512 0.1236 0.096 Uiso 1 1 calc R
C23 C 0.6877(4) -0.2439(2) 0.05433(10) 0.0630(6) Uani 1 1 d .
C24 C 0.7185(5) -0.3209(3) 0.00986(11) 0.0897(10) Uani 1 1 d .
H24A H 0.6143 -0.3697 0.0014 0.135 Uiso 1 1 calc R
H24B H 0.8129 -0.3840 0.0144 0.135 Uiso 1 1 calc R
H24C H 0.7483 -0.2588 -0.0150 0.135 Uiso 1 1 calc R

loop_
_atom_site_aniso_label
_atom_site_aniso_U_11
_atom_site_aniso_U_22
_atom_site_aniso_U_33
_atom_site_aniso_U_23
_atom_site_aniso_U_13
_atom_site_aniso_U_12
O1 0.0635(9) 0.0366(7) 0.0442(7) -0.0045(6) 0.0030(7) -0.0045(7)
O2 0.1164(15) 0.0570(10) 0.0484(10) -0.0106(8) -0.0013(10) -0.0189(10)
O3 0.0471(8) 0.0458(8) 0.0425(7) -0.0036(7) 0.0085(6) -0.0027(7)
O4 0.0609(9) 0.0450(8) 0.0495(8) -0.0109(7) 0.0004(7) -0.0074(8)
O5 0.0845(14) 0.0813(14) 0.1041(16) -0.0174(12) 0.0141(12) -0.0365(12)
O6 0.1010(15) 0.0326(8) 0.0876(13) -0.0023(8) -0.0237(11) 0.0018(9)
O7 0.0926(15) 0.0626(11) 0.1147(16) -0.0160(11) -0.0362(12) 0.0268(11)
O8 0.1071(14) 0.0665(10) 0.0510(9) 0.0072(8) -0.0241(10) -0.0218(11)
C1 0.0616(14) 0.0388(11) 0.0453(11) -0.0044(10) 0.0087(10) 0.0040(11)
C2 0.0653(15) 0.0454(12) 0.0646(14) -0.0004(11) 0.0021(12) 0.0132(12)
C3 0.0611(14) 0.0541(13) 0.0597(13) 0.0056(12) -0.0061(12) 0.0115(12)
C4 0.0523(13) 0.0518(12) 0.0515(12) -0.0011(11) -0.0037(11) 0.0041(11)
C5 0.0467(11) 0.0395(11) 0.0408(10) -0.0016(9) 0.0063(9) -0.0017(10)
C6 0.0484(12) 0.0409(11) 0.0428(10) -0.0057(9) 0.0030(9) -0.0024(10)
C7 0.0607(13) 0.0321(10) 0.0559(12) -0.0033(9) 0.0011(11) 0.0017(10)
C8 0.0553(13) 0.0361(10) 0.0467(11) 0.0046(9) 0.0006(10) 0.0000(10)
C9 0.0560(13) 0.0355(9) 0.0373(10) 0.0011(9) 0.0020(10) -0.0027(10)
C10 0.0547(12) 0.0385(11) 0.0381(11) -0.0001(9) 0.0072(9) 0.0031(10)
C11 0.0846(17) 0.0439(12) 0.0423(11) 0.0017(10) -0.0059(12) -0.0007(12)
C12 0.0796(16) 0.0522(13) 0.0375(11) 0.0085(10) -0.0084(11) -0.0169(14)
C13 0.0625(14) 0.0558(13) 0.0452(12) 0.0153(11) -0.0031(11) -0.0101(12)
C14 0.0661(14) 0.0451(12) 0.0559(13) 0.0092(11) -0.0049(12) 0.0014(13)
C15 0.0656(16) 0.0760(17) 0.0575(14) 0.0256(14) -0.0105(12) -0.0172(14)
C16 0.085(2) 0.086(2) 0.0599(15) 0.0280(16) -0.0248(14) -0.0296(17)
C18 0.0518(14) 0.0705(16) 0.0842(17) 0.0021(14) -0.0054(13) 0.0000(14)
C19 0.0753(16) 0.0695(15) 0.0506(12) -0.0018(12) -0.0151(12) 0.0048(16)
C20 0.0638(14) 0.0563(13) 0.0503(12) -0.0021(11) 0.0143(11) 0.0018(13)
C21 0.0691(15) 0.0329(10) 0.0497(13) 0.0005(10) -0.0082(11) 0.0042(11)
C22 0.0649(15) 0.0572(13) 0.0690(15) -0.0089(12) -0.0002(12) -0.0076(13)
C23 0.0638(15) 0.0496(13) 0.0754(16) -0.0067(12) -0.0063(15) -0.0076(13)
C24 0.110(3) 0.0718(18) 0.0877(19) -0.0339(16) -0.0083(19) -0.0098(19)

loop_
_atom_type_symbol
_atom_type_description
_atom_type_scat_dispersion_real
_atom_type_scat_dispersion_imag
_atom_type_scat_source
C C 0.0181 0.0091 'International Tables Vol C Tables 4.2.6.8 and 6.1.1.4'
H H 0.0000 0.0000 'International Tables Vol C Tables 4.2.6.8 and 6.1.1.4'
O O 0.0492 0.0322 'International Tables Vol C Tables 4.2.6.8 and 6.1.1.4'

loop_
_geom_angle_atom_site_label_1
_geom_angle_atom_site_label_2
_geom_angle_atom_site_label_3
_geom_angle
C21 O1 C1 119.29(16)
C5 O3 H3 109.5
C23 O4 C6 118.53(18)
C7 O6 H6 109.5
C12 O8 C16 106.2(2)
O1 C1 C2 106.40(17)
O1 C1 C10 109.84(17)
C2 C1 C10 113.3(2)
O1 C1 H1 109.1
C2 C1 H1 109.1
C10 C1 H1 109.1
C1 C2 C3 111.36(19)
C1 C2 H2A 109.4
C3 C2 H2A 109.4
C1 C2 H2B 109.4
C3 C2 H2B 109.4
H2A C2 H2B 108.0
C2 C3 C4 114.7(2)
C2 C3 H3A 108.6
C4 C3 H3A 108.6
C2 C3 H3B 108.6
C4 C3 H3B 108.6
H3A C3 H3B 107.6
C18 C4 C3 109.7(2)
C18 C4 C19 106.3(2)
C3 C4 C19 105.09(19)
C18 C4 C5 115.71(19)
C3 C4 C5 108.44(19)
C19 C4 C5 111.08(19)
O3 C5 C6 104.23(16)
O3 C5 C4 107.86(16)
C6 C5 C4 114.84(18)
O3 C5 C10 108.73(16)
C6 C5 C10 106.52(15)
C4 C5 C10 114.10(17)
O4 C6 C7 105.32(16)
O4 C6 C5 110.73(16)
C7 C6 C5 112.34(18)
O4 C6 H6A 109.5
C7 C6 H6A 109.5
C5 C6 H6A 109.5
O6 C7 C6 105.18(18)
O6 C7 C8 110.54(18)
C6 C7 C8 113.04(17)
O6 C7 H7 109.3
C6 C7 H7 109.3
C8 C7 H7 109.3
C14 C8 C7 110.39(18)
C14 C8 C9 112.32(19)
C7 C8 C9 111.99(16)
C14 C8 H8 107.3
C7 C8 H8 107.3
C9 C8 H8 107.3
C10 C9 C11 113.51(17)
C10 C9 C8 111.94(18)
C11 C9 C8 109.51(16)
C10 C9 H9 107.2
C11 C9 H9 107.2
C8 C9 H9 107.2
C9 C10 C20 109.03(16)
C9 C10 C1 109.53(18)
C20 C10 C1 105.73(18)
C9 C10 C5 109.19(16)
C20 C10 C5 113.18(17)
C1 C10 C5 110.10(16)
C12 C11 C9 108.40(19)
C12 C11 H11A 110.0
C9 C11 H11A 110.0
C12 C11 H11B 110.0
C9 C11 H11B 110.0
H11A C11 H11B 108.4
O8 C12 C13 110.4(2)
O8 C12 C11 121.6(2)
C13 C12 C11 128.0(2)
C12 C13 C15 106.2(2)
C12 C13 C14 119.6(2)
C15 C13 C14 134.1(2)
O7 C14 C13 122.3(2)
O7 C14 C8 121.3(2)
C13 C14 C8 116.4(2)
C16 C15 C13 106.3(3)
C16 C15 H15 126.9
C13 C15 H15 126.9
C15 C16 O8 110.9(2)
C15 C16 H16 124.5
O8 C16 H16 124.5
C4 C18 H18A 109.5
C4 C18 H18B 109.5
H18A C18 H18B 109.5
C4 C18 H18C 109.5
H18A C18 H18C 109.5
H18B C18 H18C 109.5
C4 C19 H19A 109.5
C4 C19 H19B 109.5
H19A C19 H19B 109.5
C4 C19 H19C 109.5
H19A C19 H19C 109.5
H19B C19 H19C 109.5
C10 C20 H20A 109.5
C10 C20 H20B 109.5
H20A C20 H20B 109.5
C10 C20 H20C 109.5
H20A C20 H20C 109.5
H20B C20 H20C 109.5
O2 C21 O1 123.0(2)
O2 C21 C22 125.4(2)
O1 C21 C22 111.66(19)
C21 C22 H22A 109.5
C21 C22 H22B 109.5
H22A C22 H22B 109.5
C21 C22 H22C 109.5
H22A C22 H22C 109.5
H22B C22 H22C 109.5
O5 C23 O4 123.8(2)
O5 C23 C24 125.3(3)
O4 C23 C24 110.9(2)
C23 C24 H24A 109.5
C23 C24 H24B 109.5
H24A C24 H24B 109.5
C23 C24 H24C 109.5
H24A C24 H24C 109.5
H24B C24 H24C 109.5

loop_
_geom_bond_atom_site_label_1
_geom_bond_atom_site_label_2
_geom_bond_distance
O1 C21 1.349(3)
O1 C1 1.469(3)
O2 C21 1.204(3)
O3 C5 1.440(2)
O3 H3 0.8200
O4 C23 1.351(3)
O4 C6 1.446(2)
O5 C23 1.188(3)
O6 C7 1.435(3)
O6 H6 0.8200
O7 C14 1.222(3)
O8 C12 1.350(3)
O8 C16 1.388(4)
C1 C2 1.506(3)
C1 C10 1.552(3)
C1 H1 0.9800
C2 C3 1.520(3)
C2 H2A 0.9700
C2 H2B 0.9700
C3 C4 1.549(3)
C3 H3A 0.9700
C3 H3B 0.9700
C4 C18 1.536(3)
C4 C19 1.550(3)
C4 C5 1.578(3)
C5 C6 1.549(3)
C5 C10 1.588(3)
C6 C7 1.512(3)
C6 H6A 0.9800
C7 C8 1.528(3)
C7 H7 0.9800
C8 C14 1.522(3)
C8 C9 1.553(3)
C8 H8 0.9800
C9 C10 1.542(3)
C9 C11 1.544(3)
C9 H9 0.9800
C10 C20 1.544(3)
C11 C12 1.464(4)
C11 H11A 0.9700
C11 H11B 0.9700
C12 C13 1.363(4)
C13 C15 1.435(3)
C13 C14 1.444(3)
C15 C16 1.329(4)
C15 H15 0.9300
C16 H16 0.9300
C18 H18A 0.9600
C18 H18B 0.9600
C18 H18C 0.9600
C19 H19A 0.9600
C19 H19B 0.9600
C19 H19C 0.9600
C20 H20A 0.9600
C20 H20B 0.9600
C20 H20C 0.9600
C21 C22 1.473(3)
C22 H22A 0.9600
C22 H22B 0.9600
C22 H22C 0.9600
C23 C24 1.489(4)
C24 H24A 0.9600
C24 H24B 0.9600
C24 H24C 0.9600

loop_
_geom_torsion_atom_site_label_1
_geom_torsion_atom_site_label_2
_geom_torsion_atom_site_label_3
_geom_torsion_atom_site_label_4
_geom_torsion
C21 O1 C1 C2 110.2(2)
C21 O1 C1 C10 -126.79(19)
O1 C1 C2 C3 65.2(2)
C10 C1 C2 C3 -55.6(3)
C1 C2 C3 C4 57.0(3)
C2 C3 C4 C18 74.0(3)
C2 C3 C4 C19 -172.1(2)
C2 C3 C4 C5 -53.2(3)
C18 C4 C5 O3 165.52(19)
C3 C4 C5 O3 -70.7(2)
C19 C4 C5 O3 44.3(2)
C18 C4 C5 C6 49.8(3)
C3 C4 C5 C6 173.57(19)
C19 C4 C5 C6 -71.4(2)
C18 C4 C5 C10 -73.6(2)
C3 C4 C5 C10 50.2(2)
C19 C4 C5 C10 165.17(18)
C23 O4 C6 C7 104.4(2)
C23 O4 C6 C5 -133.9(2)
O3 C5 C6 O4 -63.2(2)
C4 C5 C6 O4 54.6(2)
C10 C5 C6 O4 -178.09(16)
O3 C5 C6 C7 54.2(2)
C4 C5 C6 C7 172.01(17)
C10 C5 C6 C7 -60.6(2)
O4 C6 C7 O6 -63.0(2)
C5 C6 C7 O6 176.42(17)
O4 C6 C7 C8 176.35(16)
C5 C6 C7 C8 55.7(2)
O6 C7 C8 C14 67.3(2)
C6 C7 C8 C14 -175.09(17)
O6 C7 C8 C9 -166.7(2)
C6 C7 C8 C9 -49.1(3)
C14 C8 C9 C10 176.17(16)
C7 C8 C9 C10 51.3(2)
C14 C8 C9 C11 -57.0(2)
C7 C8 C9 C11 178.07(19)
C11 C9 C10 C20 -58.7(2)
C8 C9 C10 C20 65.9(2)
C11 C9 C10 C1 56.5(2)
C8 C9 C10 C1 -178.89(17)
C11 C9 C10 C5 177.15(16)
C8 C9 C10 C5 -58.3(2)
O1 C1 C10 C9 53.6(2)
C2 C1 C10 C9 172.47(17)
O1 C1 C10 C20 170.95(16)
C2 C1 C10 C20 -70.2(2)
O1 C1 C10 C5 -66.5(2)
C2 C1 C10 C5 52.4(2)
O3 C5 C10 C9 -50.4(2)
C6 C5 C10 C9 61.4(2)
C4 C5 C10 C9 -170.78(17)
O3 C5 C10 C20 -172.00(17)
C6 C5 C10 C20 -60.2(2)
C4 C5 C10 C20 67.6(2)
O3 C5 C10 C1 69.9(2)
C6 C5 C10 C1 -178.28(19)
C4 C5 C10 C1 -50.5(2)
C10 C9 C11 C12 176.09(17)
C8 C9 C11 C12 50.2(2)
C16 O8 C12 C13 -0.6(3)
C16 O8 C12 C11 178.5(2)
C9 C11 C12 O8 156.65(19)
C9 C11 C12 C13 -24.4(3)
O8 C12 C13 C15 0.3(3)
C11 C12 C13 C15 -178.7(2)
O8 C12 C13 C14 179.66(19)
C11 C12 C13 C14 0.6(4)
C12 C13 C14 O7 177.1(2)
C15 C13 C14 O7 -3.7(4)
C12 C13 C14 C8 -5.1(3)
C15 C13 C14 C8 174.1(2)
C7 C8 C14 O7 -22.7(3)
C9 C8 C14 O7 -148.5(2)
C7 C8 C14 C13 159.44(19)
C9 C8 C14 C13 33.7(3)
C12 C13 C15 C16 0.1(3)
C14 C13 C15 C16 -179.1(3)
C13 C15 C16 O8 -0.5(3)
C12 O8 C16 C15 0.6(3)
C1 O1 C21 O2 10.4(3)
C1 O1 C21 C22 -167.83(18)
C6 O4 C23 O5 11.3(4)
C6 O4 C23 C24 -169.4(2)
